data_4315998
loop_
_publ_author_name
'Nicolas Leblanc'
'Wenhua Bi'
'Nicolas Mercier'
'Pascale Auban-Senzier'
'Claude Pasquier'

_publ_contact_author_address
;
Laboratoire Chimie Ingenierie Moleculaire Materiaux Angers
UMR CNRS 6501, Faculte des Sciences, 2 Bd Lavoisier, F-49045 Angers, France
;
_publ_contact_author_email nicolas.mercier@univ-angers.fr
_publ_contact_author_fax (33)2.41.73.54.05
_publ_contact_author_name 'Mercier, Nicolas'
_publ_contact_author_phone (33)2.41.73.50.83
_publ_section_title
;
 Photochromism, Electrical Properties, and Structural Investigations of a
 Series of Hydrated Methylviologen Halobismuthate Hybrids: Influence of
 the Anionic Oligomer Size and Iodide Doping on the Photoinduced
 Properties and on the Dehydration Process
;
_journal_name_full 'Inorganic Chemistry'
_journal_page_first 5824
_journal_page_last 5833
_journal_paper_doi 10.1021/ic901525p
_journal_volume 49
_journal_year 2010
_chemical_compound_source 'synthesis as described'
_chemical_formula_moiety 'Bi6 Cl24.6 I1.4, 4(C12 H14 N2), 1.3(O)'
_chemical_formula_sum 'C48 H56 Bi6 Cl24.6 I1.4 N8 O1.3'
_chemical_formula_weight 3069.50
_chemical_name_systematic
;
 ?
;
_space_group_IT_number 2
_symmetry_cell_setting triclinic
_symmetry_Int_Tables_number 2
_symmetry_space_group_name_Hall '-P 1'
_symmetry_space_group_name_H-M 'P -1'
_atom_sites_solution_hydrogens geom
_atom_sites_solution_primary direct
_atom_sites_solution_secondary difmap
_audit_conform_dict_location ftp://ftp.iucr.org/pub/cif_core.dic
_audit_conform_dict_name cif_core.dic
_audit_conform_dict_version 2.3
_audit_creation_date 2009-12-03T17:41:20-00:00
_audit_creation_method 'WinGX routine CIF_UPDATE'
_cell_angle_alpha 107.724(7)
_cell_angle_beta 103.171(8)
_cell_angle_gamma 72.189(6)
_cell_formula_units_Z 1
_cell_length_a 9.4162(8)
_cell_length_b 12.6502(9)
_cell_length_c 19.955(2)
_cell_measurement_reflns_used 15099
_cell_measurement_temperature 293(2)
_cell_measurement_theta_max 30
_cell_measurement_theta_min 2
_cell_measurement_wavelength 0.71073
_cell_volume 2131.7(3)
_computing_molecular_graphics 'Ortep-3 for Windows (Farrugia, 1997)'
_computing_publication_material 'WinGX publication routines (Farrugia, 1999)'
_computing_structure_refinement 'SHELXL-97 (Sheldrick, 1997)'
_computing_structure_solution 'SHELXS-86 (Sheldrick, 1986)'
_diffrn_ambient_temperature 296(2)
_diffrn_detector_area_resol_mean 9
_diffrn_measured_fraction_theta_full 0.982
_diffrn_measured_fraction_theta_max 0.982
_diffrn_measurement_device_type KappaCCD
_diffrn_measurement_method CCD
_diffrn_radiation_monochromator 'horizontally mounted graphite crystal'
_diffrn_radiation_probe x-ray
_diffrn_radiation_source 'fine-focus sealed tube'
_diffrn_radiation_type MoK\a
_diffrn_radiation_wavelength 0.71073
_diffrn_reflns_av_R_equivalents 0.0547
_diffrn_reflns_av_unetI/netI 0.0616
_diffrn_reflns_limit_h_max 13
_diffrn_reflns_limit_h_min -13
_diffrn_reflns_limit_k_max 17
_diffrn_reflns_limit_k_min -17
_diffrn_reflns_limit_l_max 28
_diffrn_reflns_limit_l_min -28
_diffrn_reflns_number 71308
_diffrn_reflns_theta_full 30.02
_diffrn_reflns_theta_max 30.02
_diffrn_reflns_theta_min 2.42
_exptl_absorpt_coefficient_mu 13.522
_exptl_absorpt_correction_T_max 0.6189
_exptl_absorpt_correction_T_min 0.2253
_exptl_absorpt_correction_type multi-scan
_exptl_absorpt_process_details '(SADABS (Sheldrick, Bruker, 2000))'
_exptl_crystal_colour yellow
_exptl_crystal_density_diffrn 2.36
_exptl_crystal_density_method 'not measured'
_exptl_crystal_description prism
_exptl_crystal_F_000 1386
_exptl_crystal_size_max 0.204
_exptl_crystal_size_mid 0.102
_exptl_crystal_size_min 0.052
_refine_diff_density_max 1.191
_refine_diff_density_min -0.717
_refine_diff_density_rms 0.165
_refine_ls_extinction_method none
_refine_ls_goodness_of_fit_ref 1.016
_refine_ls_hydrogen_treatment constr
_refine_ls_matrix_type full
_refine_ls_number_parameters 452
_refine_ls_number_reflns 12237
_refine_ls_number_restraints 0
_refine_ls_restrained_S_all 1.016
_refine_ls_R_factor_all 0.1004
_refine_ls_R_factor_gt 0.0394
_refine_ls_shift/su_max 0.005
_refine_ls_shift/su_mean 0
_refine_ls_structure_factor_coef Fsqd
_refine_ls_weighting_details 'calc w=1/[\s^2^(Fo^2^)+(0.0232P)^2^+1.7037P] where P=(Fo^2^+2Fc^2^)/3'
_refine_ls_weighting_scheme calc
_refine_ls_wR_factor_gt 0.0577
_refine_ls_wR_factor_ref 0.0692
_reflns_number_gt 7156
_reflns_number_total 12237
_reflns_threshold_expression >2sigma(I)
_cod_data_source_file ic901525p_si_002_7.cif
_cod_data_source_block 4a(y=1.3)
_cod_database_code 4315998

loop_
_symmetry_equiv_pos_as_xyz
'x, y, z'
'-x, -y, -z'

loop_
_atom_site_label
_atom_site_type_symbol
_atom_site_fract_x
_atom_site_fract_y
_atom_site_fract_z
_atom_site_U_iso_or_equiv
_atom_site_adp_type
_atom_site_occupancy
_atom_site_symmetry_multiplicity
_atom_site_calc_flag
_atom_site_refinement_flags
_atom_site_disorder_assembly
_atom_site_disorder_group
Bi1 Bi -0.32428(2) 0.066125(17) 1.281507(11) 0.03493(6) Uani 1 1 d . . .
Bi2 Bi -0.42528(2) 0.364727(16) 1.550868(11) 0.02930(5) Uani 1 1 d . . .
Bi3 Bi -0.48705(2) 0.338820(18) 1.176440(11) 0.03823(7) Uani 1 1 d . . .
I1 I -0.2689(13) -0.0923(10) 1.1477(4) 0.0682(14) Uani 0.360(3) 1 d P . .
I2 I -0.352(2) 0.4781(14) 1.1271(7) 0.090(4) Uani 0.152(3) 1 d P . .
I3 I -0.776(3) 0.4571(18) 1.1210(8) 0.073(3) Uani 0.184(2) 1 d P . .
Cl1 Cl -0.269(3) -0.096(2) 1.1645(8) 0.065(3) Uani 0.640(3) 1 d P . .
Cl2 Cl -0.06606(16) -0.02388(14) 1.34172(9) 0.0573(4) Uani 1 1 d . . .
Cl3 Cl -0.45149(18) -0.06238(13) 1.31042(9) 0.0577(4) Uani 1 1 d . . .
Cl4 Cl -0.37764(17) 0.22144(13) 1.42354(8) 0.0540(4) Uani 1 1 d . . .
Cl5 Cl -0.70286(14) 0.48328(11) 1.48418(8) 0.0405(3) Uani 1 1 d . . .
Cl6 Cl -0.55338(17) 0.23047(13) 1.57547(9) 0.0517(4) Uani 1 1 d . . .
Cl7 Cl -0.47545(16) 0.51171(12) 1.68446(8) 0.0538(4) Uani 1 1 d . . .
Cl8 Cl -0.16497(15) 0.26517(13) 1.60825(9) 0.0523(4) Uani 1 1 d . . .
Cl9 Cl -0.759(2) 0.4507(14) 1.1190(7) 0.074(3) Uani 0.816(2) 1 d P . .
Cl10 Cl -0.45074(18) 0.19115(14) 1.05389(8) 0.0584(4) Uani 1 1 d . . .
Cl11 Cl -0.3492(12) 0.4700(9) 1.1487(4) 0.0746(17) Uani 0.848(3) 1 d P . .
Cl12 Cl -0.20777(15) 0.22027(12) 1.23706(8) 0.0453(4) Uani 1 1 d . . .
Cl13 Cl -0.60876(14) 0.18959(12) 1.21333(8) 0.0435(4) Uani 1 1 d . . .
O1 O -1.391(2) 0.4000(17) 0.9704(10) 0.138(8) Uani 0.33 1 d P . .
O2 O -0.309(4) -0.372(2) 1.0555(11) 0.198(13) Uani 0.33 1 d P . .
N1 N -1.0733(6) 0.5688(4) 1.2869(3) 0.0535(14) Uani 1 1 d . . .
N2 N -0.8232(6) 0.1205(4) 1.4560(3) 0.0505(13) Uani 1 1 d . . .
N3 N -0.7091(7) -0.1888(5) 1.1981(3) 0.0626(15) Uani 1 1 d . . .
N4 N -0.9771(9) 0.2398(6) 1.0149(4) 0.084(2) Uani 1 1 d . . .
C1 C -1.1237(8) 0.6661(6) 1.2527(4) 0.083(2) Uani 1 1 d . . .
H10A H -1.2281 0.703 1.2565 0.124 Uiso 1 1 calc R . .
H10B H -1.1111 0.6377 1.2035 0.124 Uiso 1 1 calc R . .
H10C H -1.0644 0.7203 1.2761 0.124 Uiso 1 1 calc R . .
C2 C -1.1565(8) 0.5562(7) 1.3270(4) 0.079(2) Uani 1 1 d . . .
H11 H -1.2497 0.6084 1.3329 0.095 Uiso 1 1 calc R . .
C3 C -1.1118(7) 0.4696(7) 1.3602(4) 0.073(2) Uani 1 1 d . . .
H12 H -1.1743 0.4641 1.3883 0.087 Uiso 1 1 calc R . .
C4 C -0.9744(6) 0.3894(5) 1.3527(3) 0.0418(15) Uani 1 1 d . . .
C5 C -0.8908(8) 0.4046(6) 1.3094(4) 0.073(2) Uani 1 1 d . . .
H8 H -0.798 0.3533 1.3015 0.087 Uiso 1 1 calc R . .
C6 C -0.9424(8) 0.4934(6) 1.2786(4) 0.078(2) Uani 1 1 d . . .
H9 H -0.8828 0.5015 1.2501 0.094 Uiso 1 1 calc R . .
C7 C -0.9224(6) 0.2947(5) 1.3875(3) 0.0415(15) Uani 1 1 d . . .
C8 C -0.7921(6) 0.2097(6) 1.3760(4) 0.0579(18) Uani 1 1 d . . .
H5 H -0.7354 0.2102 1.3436 0.069 Uiso 1 1 calc R . .
C9 C -0.7439(7) 0.1254(6) 1.4103(4) 0.0609(19) Uani 1 1 d . . .
H6 H -0.654 0.07 1.4019 0.073 Uiso 1 1 calc R . .
C10 C -0.7694(8) 0.0266(6) 1.4936(4) 0.068(2) Uani 1 1 d . . .
H1A H -0.7461 0.0587 1.5438 0.102 Uiso 1 1 calc R . .
H1B H -0.6806 -0.0268 1.4761 0.102 Uiso 1 1 calc R . .
H1C H -0.847 -0.0126 1.4852 0.102 Uiso 1 1 calc R . .
C11 C -0.9505(8) 0.2003(6) 1.4683(4) 0.076(2) Uani 1 1 d . . .
H2 H -1.0064 0.1969 1.5002 0.091 Uiso 1 1 calc R . .
C12 C -1.0001(8) 0.2861(6) 1.4354(4) 0.072(2) Uani 1 1 d . . .
H3 H -1.0894 0.3411 1.4453 0.086 Uiso 1 1 calc R . .
C13 C -0.6512(9) -0.2785(6) 1.2387(4) 0.085(2) Uani 1 1 d . . .
H22A H -0.6043 -0.2464 1.2855 0.128 Uiso 1 1 calc R . .
H22B H -0.5785 -0.3415 1.2144 0.128 Uiso 1 1 calc R . .
H22C H -0.7334 -0.3052 1.2424 0.128 Uiso 1 1 calc R . .
C14 C -0.6354(8) -0.1876(7) 1.1495(4) 0.076(2) Uani 1 1 d . . .
H21 H -0.5467 -0.2441 1.1404 0.091 Uiso 1 1 calc R . .
C15 C -0.6861(8) -0.1053(7) 1.1122(4) 0.074(2) Uani 1 1 d . . .
H20 H -0.633 -0.1072 1.0777 0.089 Uiso 1 1 calc R . .
C16 C -0.8139(6) -0.0208(5) 1.1253(3) 0.0487(16) Uani 1 1 d . . .
C17 C -0.8860(8) -0.0244(7) 1.1775(5) 0.088(3) Uani 1 1 d . . .
H23 H -0.9743 0.0312 1.1885 0.106 Uiso 1 1 calc R . .
C18 C -0.8291(10) -0.1079(7) 1.2127(5) 0.090(3) Uani 1 1 d . . .
H24 H -0.8779 -0.107 1.2485 0.108 Uiso 1 1 calc R . .
C19 C -0.8710(7) 0.0679(6) 1.0859(3) 0.0535(17) Uani 1 1 d . . .
C20 C -0.7806(8) 0.0919(6) 1.0495(4) 0.069(2) Uani 1 1 d . . .
H15 H -0.6809 0.0494 1.0482 0.083 Uiso 1 1 calc R . .
C21 C -0.8378(10) 0.1778(8) 1.0155(5) 0.086(3) Uani 1 1 d . . .
H14 H -0.775 0.193 0.9917 0.103 Uiso 1 1 calc R . .
C22 C -1.0353(11) 0.3349(8) 0.9791(6) 0.134(4) Uani 1 1 d . . .
H13A H -1.0209 0.4051 1.0123 0.201 Uiso 1 1 calc R . .
H13B H -1.1409 0.3429 0.9617 0.201 Uiso 1 1 calc R . .
H13C H -0.9819 0.3182 0.9399 0.201 Uiso 1 1 calc R . .
C23 C -1.0666(10) 0.2203(8) 1.0494(5) 0.096(3) Uani 1 1 d . . .
H18 H -1.1653 0.2653 1.0498 0.115 Uiso 1 1 calc R . .
C24 C -1.0178(8) 0.1360(7) 1.0841(4) 0.081(2) Uani 1 1 d . . .
H17 H -1.0842 0.1235 1.1072 0.097 Uiso 1 1 calc R . .

loop_
_atom_site_aniso_label
_atom_site_aniso_U_11
_atom_site_aniso_U_22
_atom_site_aniso_U_33
_atom_site_aniso_U_23
_atom_site_aniso_U_13
_atom_site_aniso_U_12
Bi1 0.03483(12) 0.03579(12) 0.03355(13) 0.00793(10) 0.00863(9) -0.00638(9)
Bi3 0.04323(13) 0.03789(13) 0.03342(13) 0.00651(10) 0.00930(10) -0.01000(10)
I1 0.0825(16) 0.079(2) 0.044(3) 0.003(2) 0.021(2) -0.0264(14)
I2 0.117(5) 0.073(4) 0.093(9) 0.003(5) 0.045(6) -0.039(3)
I3 0.078(8) 0.085(7) 0.053(5) 0.029(4) -0.005(4) -0.014(5)
Cl1 0.085(3) 0.072(3) 0.042(6) 0.017(5) 0.021(4) -0.015(2)
Cl2 0.0394(8) 0.0601(10) 0.0596(11) 0.0175(8) 0.0012(7) 0.0033(7)
Cl3 0.0674(10) 0.0576(10) 0.0617(11) 0.0116(8) 0.0210(8) -0.0304(8)
Cl4 0.0616(10) 0.0499(10) 0.0400(10) -0.0084(8) 0.0184(8) -0.0111(7)
Cl5 0.0313(7) 0.0406(8) 0.0512(9) 0.0151(7) 0.0047(6) -0.0090(6)
Cl6 0.0620(10) 0.0499(9) 0.0567(11) 0.0145(8) 0.0124(8) -0.0299(7)
Cl7 0.0612(10) 0.0488(10) 0.0436(10) -0.0047(8) 0.0174(8) -0.0120(8)
Cl8 0.0378(8) 0.0505(9) 0.0596(11) 0.0197(8) 0.0000(7) 0.0019(7)
Cl9 0.059(3) 0.065(4) 0.080(6) 0.011(3) -0.003(3) -0.005(2)
Cl10 0.0653(10) 0.0683(11) 0.0386(9) -0.0105(8) 0.0243(8) -0.0247(8)
Cl11 0.091(2) 0.083(3) 0.068(4) 0.016(3) 0.015(3) -0.0504(18)
Cl12 0.0372(8) 0.0458(8) 0.0542(10) 0.0129(7) 0.0092(7) -0.0107(6)
Cl13 0.0376(7) 0.0452(8) 0.0477(9) 0.0110(7) 0.0078(7) -0.0102(6)
O1 0.175(19) 0.139(17) 0.080(14) 0.053(13) -0.006(13) -0.005(14)
O2 0.39(4) 0.16(2) 0.094(18) 0.065(16) 0.03(2) -0.12(2)
N1 0.047(3) 0.051(3) 0.060(4) 0.011(3) 0.000(3) -0.017(3)
N2 0.052(3) 0.048(3) 0.052(4) 0.009(3) 0.006(3) -0.018(3)
N3 0.076(4) 0.061(4) 0.053(4) 0.000(3) 0.013(3) -0.032(3)
N4 0.084(5) 0.083(5) 0.070(5) 0.020(4) -0.027(4) -0.031(4)
C1 0.081(5) 0.073(5) 0.094(7) 0.036(5) -0.015(5) -0.024(4)
C2 0.047(4) 0.096(6) 0.086(6) 0.039(5) 0.017(4) 0.016(4)
C3 0.047(4) 0.102(6) 0.071(5) 0.036(5) 0.028(4) 0.005(4)
C4 0.035(3) 0.043(3) 0.042(4) -0.006(3) 0.012(3) -0.016(3)
C5 0.060(4) 0.049(4) 0.117(7) 0.025(4) 0.049(4) 0.003(3)
C6 0.084(6) 0.060(5) 0.106(7) 0.028(5) 0.050(5) -0.006(4)
C7 0.034(3) 0.042(4) 0.046(4) -0.002(3) 0.013(3) -0.013(3)
C8 0.037(3) 0.074(5) 0.064(5) 0.023(4) 0.023(3) 0.001(3)
C9 0.041(4) 0.079(5) 0.059(5) 0.019(4) 0.021(3) 0.001(3)
C10 0.086(5) 0.063(5) 0.064(5) 0.022(4) 0.010(4) -0.028(4)
C11 0.082(5) 0.053(4) 0.108(7) 0.019(4) 0.067(5) -0.002(4)
C12 0.066(5) 0.047(4) 0.109(7) 0.016(4) 0.055(4) 0.003(3)
C13 0.123(7) 0.070(5) 0.079(6) 0.023(5) 0.016(5) -0.042(5)
C14 0.057(4) 0.107(6) 0.058(5) 0.019(5) 0.029(4) 0.002(4)
C15 0.059(5) 0.113(6) 0.055(5) 0.038(5) 0.024(4) -0.002(4)
C16 0.043(4) 0.060(4) 0.041(4) 0.000(3) 0.009(3) -0.019(3)
C17 0.077(5) 0.081(6) 0.123(8) 0.030(5) 0.071(5) 0.002(4)
C18 0.103(6) 0.083(6) 0.108(7) 0.025(5) 0.069(6) -0.018(5)
C19 0.048(4) 0.063(4) 0.043(4) -0.002(3) 0.008(3) -0.020(3)
C20 0.058(4) 0.076(5) 0.079(6) 0.022(4) 0.011(4) -0.019(4)
C21 0.079(6) 0.101(7) 0.093(7) 0.032(6) 0.002(5) -0.045(5)
C22 0.153(9) 0.118(8) 0.136(10) 0.072(8) -0.053(7) -0.054(7)
C23 0.068(6) 0.109(8) 0.080(7) 0.024(6) -0.002(5) 0.013(5)
C24 0.057(5) 0.117(7) 0.060(5) 0.021(5) 0.016(4) -0.005(5)
Bi2 0.03003(10) 0.02687(10) 0.03062(11) 0.00686(8) 0.00711(8) -0.00526(8)

loop_
_atom_type_symbol
_atom_type_description
_atom_type_scat_dispersion_real
_atom_type_scat_dispersion_imag
_atom_type_scat_source
Bi Bi -4.108 10.257 'International Tables Vol C Tables 4.2.6.8 and 6.1.1.4'
I I -0.474 1.812 'International Tables Vol C Tables 4.2.6.8 and 6.1.1.4'
Cl Cl 0.148 0.159 'International Tables Vol C Tables 4.2.6.8 and 6.1.1.4'
O O 0.011 0.006 'International Tables Vol C Tables 4.2.6.8 and 6.1.1.4'
N N 0.006 0.003 'International Tables Vol C Tables 4.2.6.8 and 6.1.1.4'
C C 0.003 0.002 'International Tables Vol C Tables 4.2.6.8 and 6.1.1.4'
H H 0 0 'International Tables Vol C Tables 4.2.6.8 and 6.1.1.4'

loop_
_geom_angle_atom_site_label_1
_geom_angle_atom_site_label_2
_geom_angle_atom_site_label_3
_geom_angle
_geom_angle_site_symmetry_1
_geom_angle_site_symmetry_3
_geom_angle_publ_flag
Cl2 Bi1 Cl3 93.16(6) . . ?
Cl2 Bi1 Cl1 88.4(5) . . ?
Cl3 Bi1 Cl1 87.0(4) . . ?
Cl2 Bi1 I1 91.5(2) . . ?
Cl3 Bi1 I1 91.6(2) . . ?
Cl1 Bi1 I1 5.6(6) . . ?
Cl2 Bi1 Cl13 174.06(5) . . ?
Cl3 Bi1 Cl13 92.48(5) . . ?
Cl1 Bi1 Cl13 93.7(5) . . ?
I1 Bi1 Cl13 90.2(2) . . ?
Cl2 Bi1 Cl12 92.92(5) . . ?
Cl3 Bi1 Cl12 173.71(5) . . ?
Cl1 Bi1 Cl12 91.5(4) . . ?
I1 Bi1 Cl12 86.67(19) . . ?
Cl13 Bi1 Cl12 81.49(4) . . ?
Cl2 Bi1 Cl4 86.85(5) . . ?
Cl3 Bi1 Cl4 86.43(5) . . ?
Cl1 Bi1 Cl4 171.7(4) . . ?
I1 Bi1 Cl4 177.3(2) . . ?
Cl13 Bi1 Cl4 91.66(4) . . ?
Cl12 Bi1 Cl4 95.52(4) . . ?
Cl10 Bi3 Cl11 91.5(2) . . ?
Cl10 Bi3 Cl9 90.4(3) . . ?
Cl11 Bi3 Cl9 92.0(4) . . ?
Cl10 Bi3 Cl12 89.80(5) . . ?
Cl11 Bi3 Cl12 89.2(2) . . ?
Cl9 Bi3 Cl12 178.8(4) . . ?
Cl10 Bi3 Cl13 89.15(5) . . ?
Cl11 Bi3 Cl13 174.6(2) . . ?
Cl9 Bi3 Cl13 93.3(4) . . ?
Cl12 Bi3 Cl13 85.50(4) . . ?
Cl10 Bi3 I3 92.0(4) . . ?
Cl11 Bi3 I3 93.4(5) . . ?
Cl9 Bi3 I3 2.1(7) . . ?
Cl12 Bi3 I3 176.9(4) . . ?
Cl13 Bi3 I3 91.9(4) . . ?
Cl10 Bi3 Cl7 176.00(5) . 2_468 ?
Cl11 Bi3 Cl7 91.8(2) . 2_468 ?
Cl9 Bi3 Cl7 91.8(3) . 2_468 ?
Cl12 Bi3 Cl7 88.00(4) . 2_468 ?
Cl13 Bi3 Cl7 87.35(4) . 2_468 ?
I3 Bi3 Cl7 90.1(4) . 2_468 ?
Cl10 Bi3 I2 85.9(3) . . ?
Cl11 Bi3 I2 7.1(5) . . ?
Cl9 Bi3 I2 87.7(5) . . ?
Cl12 Bi3 I2 93.5(4) . . ?
Cl13 Bi3 I2 175.0(3) . . ?
I3 Bi3 I2 89.2(5) . . ?
Cl7 Bi3 I2 97.5(3) 2_468 . ?
Bi2 Cl4 Bi1 178.94(7) . . ?
Bi2 Cl5 Bi2 95.08(4) . 2_468 ?
Bi2 Cl7 Bi3 177.49(6) . 2_468 ?
Bi3 Cl12 Bi1 96.57(4) . . ?
Bi3 Cl13 Bi1 96.39(4) . . ?
C2 N1 C6 117.9(6) . . ?
C2 N1 C1 121.2(6) . . ?
C6 N1 C1 120.9(6) . . ?
C11 N2 C9 119.4(6) . . ?
C11 N2 C10 120.1(6) . . ?
C9 N2 C10 120.5(6) . . ?
C18 N3 C14 119.3(7) . . ?
C18 N3 C13 119.8(7) . . ?
C14 N3 C13 120.8(7) . . ?
C21 N4 C23 119.2(8) . . ?
C21 N4 C22 121.6(9) . . ?
C23 N4 C22 119.2(9) . . ?
N1 C1 H10A 109.5 . . ?
N1 C1 H10B 109.5 . . ?
H10A C1 H10B 109.5 . . ?
N1 C1 H10C 109.5 . . ?
H10A C1 H10C 109.5 . . ?
H10B C1 H10C 109.5 . . ?
N1 C2 C3 122.5(6) . . ?
N1 C2 H11 118.8 . . ?
C3 C2 H11 118.8 . . ?
C2 C3 C4 120.9(6) . . ?
C2 C3 H12 119.6 . . ?
C4 C3 H12 119.6 . . ?
C5 C4 C3 115.0(6) . . ?
C5 C4 C7 122.5(5) . . ?
C3 C4 C7 122.5(6) . . ?
C6 C5 C4 120.7(6) . . ?
C6 C5 H8 119.6 . . ?
C4 C5 H8 119.6 . . ?
N1 C6 C5 123.0(7) . . ?
N1 C6 H9 118.5 . . ?
C5 C6 H9 118.5 . . ?
C8 C7 C12 115.1(6) . . ?
C8 C7 C4 122.9(6) . . ?
C12 C7 C4 122.0(5) . . ?
C9 C8 C7 121.9(6) . . ?
C9 C8 H5 119 . . ?
C7 C8 H5 119 . . ?
N2 C9 C8 120.8(6) . . ?
N2 C9 H6 119.6 . . ?
C8 C9 H6 119.6 . . ?
N2 C10 H1A 109.5 . . ?
N2 C10 H1B 109.5 . . ?
H1A C10 H1B 109.5 . . ?
N2 C10 H1C 109.5 . . ?
H1A C10 H1C 109.5 . . ?
H1B C10 H1C 109.5 . . ?
N2 C11 C12 121.0(6) . . ?
N2 C11 H2 119.5 . . ?
C12 C11 H2 119.5 . . ?
C11 C12 C7 121.9(6) . . ?
C11 C12 H3 119.1 . . ?
C7 C12 H3 119.1 . . ?
N3 C13 H22A 109.5 . . ?
N3 C13 H22B 109.5 . . ?
H22A C13 H22B 109.5 . . ?
N3 C13 H22C 109.5 . . ?
H22A C13 H22C 109.5 . . ?
H22B C13 H22C 109.5 . . ?
N3 C14 C15 121.6(7) . . ?
N3 C14 H21 119.2 . . ?
C15 C14 H21 119.2 . . ?
C16 C15 C14 120.3(6) . . ?
C16 C15 H20 119.8 . . ?
C14 C15 H20 119.8 . . ?
C15 C16 C17 116.1(7) . . ?
C15 C16 C19 121.3(6) . . ?
C17 C16 C19 122.6(6) . . ?
C18 C17 C16 120.6(7) . . ?
C18 C17 H23 119.7 . . ?
C16 C17 H23 119.7 . . ?
N3 C18 C17 122.1(7) . . ?
N3 C18 H24 119 . . ?
C17 C18 H24 119 . . ?
C20 C19 C24 115.3(7) . . ?
C20 C19 C16 122.3(6) . . ?
C24 C19 C16 122.4(7) . . ?
C21 C20 C19 120.0(7) . . ?
C21 C20 H15 120 . . ?
C19 C20 H15 120 . . ?
N4 C21 C20 122.8(8) . . ?
N4 C21 H14 118.6 . . ?
C20 C21 H14 118.6 . . ?
N4 C22 H13A 109.5 . . ?
N4 C22 H13B 109.5 . . ?
H13A C22 H13B 109.5 . . ?
N4 C22 H13C 109.5 . . ?
H13A C22 H13C 109.5 . . ?
H13B C22 H13C 109.5 . . ?
N4 C23 C24 121.4(8) . . ?
N4 C23 H18 119.3 . . ?
C24 C23 H18 119.3 . . ?
C23 C24 C19 121.4(8) . . ?
C23 C24 H17 119.3 . . ?
C19 C24 H17 119.3 . . ?
Cl6 Bi2 Cl8 92.11(5) . . ?
Cl6 Bi2 Cl4 90.55(5) . . ?
Cl8 Bi2 Cl4 90.83(5) . . ?
Cl6 Bi2 Cl7 88.68(5) . . ?
Cl8 Bi2 Cl7 88.90(5) . . ?
Cl4 Bi2 Cl7 179.17(5) . . ?
Cl6 Bi2 Cl5 91.79(5) . . ?
Cl8 Bi2 Cl5 176.05(5) . . ?
Cl4 Bi2 Cl5 88.54(5) . . ?
Cl7 Bi2 Cl5 91.78(4) . . ?
Cl6 Bi2 Cl5 176.34(4) . 2_468 ?
Cl8 Bi2 Cl5 91.17(5) . 2_468 ?
Cl4 Bi2 Cl5 87.77(5) . 2_468 ?
Cl7 Bi2 Cl5 93.02(4) . 2_468 ?
Cl5 Bi2 Cl5 84.92(4) . 2_468 ?

loop_
_geom_bond_atom_site_label_1
_geom_bond_atom_site_label_2
_geom_bond_distance
_geom_bond_site_symmetry_2
_geom_bond_publ_flag
Bi1 Cl2 2.5417(14) . ?
Bi1 Cl3 2.5471(15) . ?
Bi1 Cl1 2.629(19) . ?
Bi1 I1 2.855(9) . ?
Bi1 Cl13 2.9222(14) . ?
Bi1 Cl12 2.9322(15) . ?
Bi1 Cl4 2.9665(14) . ?
Bi3 Cl10 2.6068(15) . ?
Bi3 Cl11 2.637(8) . ?
Bi3 Cl9 2.705(18) . ?
Bi3 Cl12 2.8054(14) . ?
Bi3 Cl13 2.8237(15) . ?
Bi3 I3 2.83(2) . ?
Bi3 Cl7 2.8718(15) 2_468 ?
Bi3 I2 2.951(14) . ?
Cl4 Bi2 2.6760(14) . ?
Cl5 Bi2 2.8432(13) . ?
Cl5 Bi2 2.8749(14) 2_468 ?
Cl6 Bi2 2.5712(14) . ?
Cl7 Bi2 2.7939(14) . ?
Cl7 Bi3 2.8718(15) 2_468 ?
Cl8 Bi2 2.5721(14) . ?
N1 C2 1.311(8) . ?
N1 C6 1.317(8) . ?
N1 C1 1.487(8) . ?
N2 C11 1.327(7) . ?
N2 C9 1.329(7) . ?
N2 C10 1.495(8) . ?
N3 C18 1.292(8) . ?
N3 C14 1.321(8) . ?
N3 C13 1.492(8) . ?
N4 C21 1.306(9) . ?
N4 C23 1.318(11) . ?
N4 C22 1.483(10) . ?
C1 H10A 0.96 . ?
C1 H10B 0.96 . ?
C1 H10C 0.96 . ?
C2 C3 1.360(10) . ?
C2 H11 0.93 . ?
C3 C4 1.384(8) . ?
C3 H12 0.93 . ?
C4 C5 1.380(8) . ?
C4 C7 1.466(8) . ?
C5 C6 1.351(9) . ?
C5 H8 0.93 . ?
C6 H9 0.93 . ?
C7 C8 1.374(7) . ?
C7 C12 1.376(8) . ?
C8 C9 1.348(9) . ?
C8 H5 0.93 . ?
C9 H6 0.93 . ?
C10 H1A 0.96 . ?
C10 H1B 0.96 . ?
C10 H1C 0.96 . ?
C11 C12 1.346(9) . ?
C11 H2 0.93 . ?
C12 H3 0.93 . ?
C13 H22A 0.96 . ?
C13 H22B 0.96 . ?
C13 H22C 0.96 . ?
C14 C15 1.367(9) . ?
C14 H21 0.93 . ?
C15 C16 1.359(8) . ?
C15 H20 0.93 . ?
C16 C17 1.384(9) . ?
C16 C19 1.464(9) . ?
C17 C18 1.353(10) . ?
C17 H23 0.93 . ?
C18 H24 0.93 . ?
C19 C20 1.385(9) . ?
C19 C24 1.387(9) . ?
C20 C21 1.362(10) . ?
C20 H15 0.93 . ?
C21 H14 0.93 . ?
C22 H13A 0.96 . ?
C22 H13B 0.96 . ?
C22 H13C 0.96 . ?
C23 C24 1.354(11) . ?
C23 H18 0.93 . ?
C24 H17 0.93 . ?
Bi2 Cl5 2.8749(14) 2_468 ?

loop_
_geom_torsion_atom_site_label_1
_geom_torsion_atom_site_label_2
_geom_torsion_atom_site_label_3
_geom_torsion_atom_site_label_4
_geom_torsion
_geom_torsion_site_symmetry_1
_geom_torsion_site_symmetry_2
_geom_torsion_site_symmetry_3
_geom_torsion_site_symmetry_4
_geom_torsion_publ_flag
Cl2 Bi1 Cl4 Bi2 108(4) . . . . ?
Cl3 Bi1 Cl4 Bi2 -159(4) . . . . ?
Cl1 Bi1 Cl4 Bi2 163(5) . . . . ?
I1 Bi1 Cl4 Bi2 159(6) . . . . ?
Cl13 Bi1 Cl4 Bi2 -67(4) . . . . ?
Cl12 Bi1 Cl4 Bi2 15(4) . . . . ?
Cl10 Bi3 Cl12 Bi1 -90.82(5) . . . . ?
Cl11 Bi3 Cl12 Bi1 177.7(2) . . . . ?
Cl9 Bi3 Cl12 Bi1 6(17) . . . . ?
Cl13 Bi3 Cl12 Bi1 -1.66(4) . . . . ?
I3 Bi3 Cl12 Bi1 34(8) . . . . ?
Cl7 Bi3 Cl12 Bi1 85.84(5) 2_468 . . . ?
I2 Bi3 Cl12 Bi1 -176.7(3) . . . . ?
Cl2 Bi1 Cl12 Bi3 -176.36(5) . . . . ?
Cl3 Bi1 Cl12 Bi3 18.5(4) . . . . ?
Cl1 Bi1 Cl12 Bi3 95.1(5) . . . . ?
I1 Bi1 Cl12 Bi3 92.3(2) . . . . ?
Cl13 Bi1 Cl12 Bi3 1.62(4) . . . . ?
Cl4 Bi1 Cl12 Bi3 -89.24(5) . . . . ?
Cl10 Bi3 Cl13 Bi1 91.53(5) . . . . ?
Cl11 Bi3 Cl13 Bi1 -6(2) . . . . ?
Cl9 Bi3 Cl13 Bi1 -178.2(3) . . . . ?
Cl12 Bi3 Cl13 Bi1 1.66(4) . . . . ?
I3 Bi3 Cl13 Bi1 -176.5(4) . . . . ?
Cl7 Bi3 Cl13 Bi1 -86.53(4) 2_468 . . . ?
I2 Bi3 Cl13 Bi1 81(4) . . . . ?
Cl2 Bi1 Cl13 Bi3 18.4(5) . . . . ?
Cl3 Bi1 Cl13 Bi3 -179.78(5) . . . . ?
Cl1 Bi1 Cl13 Bi3 -92.6(4) . . . . ?
I1 Bi1 Cl13 Bi3 -88.2(2) . . . . ?
Cl12 Bi1 Cl13 Bi3 -1.60(4) . . . . ?
Cl4 Bi1 Cl13 Bi3 93.73(5) . . . . ?
C6 N1 C2 C3 0.7(12) . . . . ?
C1 N1 C2 C3 -178.5(7) . . . . ?
N1 C2 C3 C4 -0.3(13) . . . . ?
C2 C3 C4 C5 -0.5(11) . . . . ?
C2 C3 C4 C7 -179.9(7) . . . . ?
C3 C4 C5 C6 0.9(11) . . . . ?
C7 C4 C5 C6 -179.7(7) . . . . ?
C2 N1 C6 C5 -0.2(12) . . . . ?
C1 N1 C6 C5 179.0(7) . . . . ?
C4 C5 C6 N1 -0.6(13) . . . . ?
C5 C4 C7 C8 -4.6(9) . . . . ?
C3 C4 C7 C8 174.7(6) . . . . ?
C5 C4 C7 C12 174.1(6) . . . . ?
C3 C4 C7 C12 -6.6(9) . . . . ?
C12 C7 C8 C9 -1.0(10) . . . . ?
C4 C7 C8 C9 177.9(6) . . . . ?
C11 N2 C9 C8 -0.6(10) . . . . ?
C10 N2 C9 C8 179.8(6) . . . . ?
C7 C8 C9 N2 1.3(11) . . . . ?
C9 N2 C11 C12 -0.2(11) . . . . ?
C10 N2 C11 C12 179.4(7) . . . . ?
N2 C11 C12 C7 0.4(13) . . . . ?
C8 C7 C12 C11 0.1(11) . . . . ?
C4 C7 C12 C11 -178.7(7) . . . . ?
C18 N3 C14 C15 -2.6(12) . . . . ?
C13 N3 C14 C15 -179.4(7) . . . . ?
N3 C14 C15 C16 1.1(12) . . . . ?
C14 C15 C16 C17 0.1(11) . . . . ?
C14 C15 C16 C19 -179.7(7) . . . . ?
C15 C16 C17 C18 0.3(12) . . . . ?
C19 C16 C17 C18 -179.9(8) . . . . ?
C14 N3 C18 C17 3.0(13) . . . . ?
C13 N3 C18 C17 179.8(8) . . . . ?
C16 C17 C18 N3 -1.9(14) . . . . ?
C15 C16 C19 C20 -19.3(10) . . . . ?
C17 C16 C19 C20 161.0(7) . . . . ?
C15 C16 C19 C24 162.7(7) . . . . ?
C17 C16 C19 C24 -17.1(10) . . . . ?
C24 C19 C20 C21 0.3(10) . . . . ?
C16 C19 C20 C21 -177.9(7) . . . . ?
C23 N4 C21 C20 1.0(13) . . . . ?
C22 N4 C21 C20 178.4(8) . . . . ?
C19 C20 C21 N4 -0.5(12) . . . . ?
C21 N4 C23 C24 -1.2(13) . . . . ?
C22 N4 C23 C24 -178.7(8) . . . . ?
N4 C23 C24 C19 1.0(14) . . . . ?
C20 C19 C24 C23 -0.6(11) . . . . ?
C16 C19 C24 C23 177.6(7) . . . . ?
Bi1 Cl4 Bi2 Cl6 159(4) . . . . ?
Bi1 Cl4 Bi2 Cl8 -109(4) . . . . ?
Bi1 Cl4 Bi2 Cl7 18E1(10) . . . . ?
Bi1 Cl4 Bi2 Cl5 67(4) . . . . ?
Bi1 Cl4 Bi2 Cl5 -18(4) . . . 2_468 ?
Bi3 Cl7 Bi2 Cl6 118.1(15) 2_468 . . . ?
Bi3 Cl7 Bi2 Cl8 26.0(15) 2_468 . . . ?
Bi3 Cl7 Bi2 Cl4 97(3) 2_468 . . . ?
Bi3 Cl7 Bi2 Cl5 -150.1(15) 2_468 . . . ?
Bi3 Cl7 Bi2 Cl5 -65.1(15) 2_468 . . 2_468 ?
Bi2 Cl5 Bi2 Cl6 -178.39(5) 2_468 . . . ?
Bi2 Cl5 Bi2 Cl8 -7.1(7) 2_468 . . . ?
Bi2 Cl5 Bi2 Cl4 -87.89(5) 2_468 . . . ?
Bi2 Cl5 Bi2 Cl7 92.88(5) 2_468 . . . ?
Bi2 Cl5 Bi2 Cl5 0 2_468 . . 2_468 ?
